data_2229240
loop_
_publ_author_name
'Brito-Arias, Marco A.'
'Soto-Ortega, Miguel'
'Garc\'ia-B\'aez, Efr\'en V.'

_publ_section_title
;
 1,2,3,3',4',6'-Hexaacetyl-4,6-<i>O</i>-benzylidenesucrose
;
_journal_coeditor_code SU2240
_journal_issue 2
_journal_name_full 'Acta Crystallographica Section E'
_journal_page_first o486
_journal_paper_doi 10.1107/S1600536811002546
_journal_volume 67
_journal_year 2011
_chemical_formula_iupac 'C31 H38 O17'
_chemical_formula_moiety 'C31 H38 O17'
_chemical_formula_sum 'C31 H38 O17'
_chemical_formula_weight 682.61
_chemical_name_systematic
;
1,2,3,3',4',6'-Hexaacetyl-4,6-<i>O</i>-benzylidenesucrose
;
_space_group_IT_number 19
_symmetry_cell_setting orthorhombic
_symmetry_space_group_name_Hall 'P 2ac 2ab'
_symmetry_space_group_name_H-M 'P 21 21 21'
_atom_sites_solution_hydrogens geom
_atom_sites_solution_primary direct
_atom_sites_solution_secondary difmap
_audit_creation_method SHELXL-97
_cell_angle_alpha 90
_cell_angle_beta 90
_cell_angle_gamma 90
_cell_formula_units_Z 4
_cell_length_a 8.2018(2)
_cell_length_b 18.6416(3)
_cell_length_c 22.0994(5)
_cell_measurement_reflns_used 600
_cell_measurement_temperature 293
_cell_measurement_theta_max 25
_cell_measurement_theta_min 20
_cell_volume 3378.88(12)
_computing_cell_refinement 'CrysAlis CCD (Oxford Diffraction, 2003)'
_computing_data_collection 'CrysAlis CCD (Oxford Diffraction, 2003)'
_computing_data_reduction 'CrysAlis RED (Oxford Diffraction, 2003)'
_computing_molecular_graphics 'SHELXTL (Sheldrick, 2008) and Mercury (Macrae <i>et al.</i>, 2006)'
_computing_publication_material
;
SHELXL97 (Sheldrick, 2008), PLATON (Spek, 2009) and
WinGX-2003 (Farrugia, 1999)
;
_computing_structure_refinement 'SHELXL97 (Sheldrick, 2008)'
_computing_structure_solution 'SHELXS97 (Sheldrick, 2008)'
_diffrn_ambient_temperature 293(2)
_diffrn_measured_fraction_theta_full 0.989
_diffrn_measured_fraction_theta_max 0.989
_diffrn_measurement_device 'Oxford Diffraction CrysAlis CCD'
_diffrn_measurement_method '\f and \w'
_diffrn_radiation_monochromator graphite
_diffrn_radiation_source 'fine-focus sealed tube'
_diffrn_radiation_type MoK\a
_diffrn_radiation_wavelength 0.71073
_diffrn_reflns_av_R_equivalents 0.0188
_diffrn_reflns_av_sigmaI/netI 0.0253
_diffrn_reflns_limit_h_max 9
_diffrn_reflns_limit_h_min -9
_diffrn_reflns_limit_k_max 18
_diffrn_reflns_limit_k_min -22
_diffrn_reflns_limit_l_max 26
_diffrn_reflns_limit_l_min -22
_diffrn_reflns_number 10881
_diffrn_reflns_theta_full 24.99
_diffrn_reflns_theta_max 24.99
_diffrn_reflns_theta_min 2.37
_diffrn_standards_decay_% 5
_diffrn_standards_number 0
_exptl_absorpt_coefficient_mu 0.110
_exptl_absorpt_correction_type none
_exptl_crystal_colour colourless
_exptl_crystal_density_diffrn 1.342
_exptl_crystal_density_method 'not measured'
_exptl_crystal_description block
_exptl_crystal_F_000 1440
_exptl_crystal_size_max 0.40
_exptl_crystal_size_mid 0.30
_exptl_crystal_size_min 0.20
_refine_diff_density_max 0.247
_refine_diff_density_min -0.152
_refine_ls_abs_structure_details 'Flack, H. D. (1983). <i>Acta Cryst.</i> A<b>39</b>, 876--881.'
_refine_ls_abs_structure_Flack -0.3(8)
_refine_ls_extinction_coef 0.0023(5)
_refine_ls_extinction_expression Fc^*^=kFc[1+0.001xFc^2^\l^3^/sin(2\q)]^-1/4^
_refine_ls_extinction_method 'SHELXL97 (Sheldrick, 2008)'
_refine_ls_goodness_of_fit_ref 1.025
_refine_ls_hydrogen_treatment constr
_refine_ls_matrix_type full
_refine_ls_number_parameters 440
_refine_ls_number_reflns 5582
_refine_ls_number_restraints 0
_refine_ls_restrained_S_all 1.025
_refine_ls_R_factor_all 0.0457
_refine_ls_R_factor_gt 0.0361
_refine_ls_shift/su_max 0.002
_refine_ls_shift/su_mean 0.001
_refine_ls_structure_factor_coef Fsqd
_refine_ls_weighting_details 'calc w=1/[\s^2^(Fo^2^)+(0.0523P)^2^+0.4056P] where P=(Fo^2^+2Fc^2^)/3'
_refine_ls_weighting_scheme calc
_refine_ls_wR_factor_gt 0.0871
_refine_ls_wR_factor_ref 0.0909
_reflns_number_gt 4757
_reflns_number_total 5582
_reflns_threshold_expression I>2\s(I)
_cod_data_source_file su2240.cif
_cod_data_source_block I
_cod_database_code 2229240
_cod_database_fobs_code 2229240

loop_
_symmetry_equiv_pos_site_id
_symmetry_equiv_pos_as_xyz
1 x,y,z
2 1/2-x,-y,1/2+z
3 1/2+x,1/2-y,-z
4 -x,1/2+y,1/2-z

loop_
_atom_site_aniso_label
_atom_site_aniso_U_11
_atom_site_aniso_U_22
_atom_site_aniso_U_33
_atom_site_aniso_U_12
_atom_site_aniso_U_13
_atom_site_aniso_U_23
O1 0.0262(7) 0.0325(7) 0.0412(8) -0.0004(6) 0.0000(6) 0.0034(6)
O2 0.0395(8) 0.0333(7) 0.0489(9) -0.0014(7) 0.0031(7) -0.0078(7)
O3 0.0446(8) 0.0261(7) 0.0497(9) -0.0036(6) 0.0056(7) 0.0012(6)
O4 0.0603(9) 0.0355(7) 0.0370(9) 0.0018(8) 0.0028(8) -0.0014(7)
O5 0.0338(8) 0.0310(7) 0.0412(9) 0.0052(6) -0.0009(7) 0.0037(6)
O6 0.0671(10) 0.0372(8) 0.0469(10) 0.0008(8) -0.0025(9) -0.0078(7)
O7 0.0347(7) 0.0380(8) 0.0419(9) 0.0044(7) -0.0049(7) 0.0020(7)
O8 0.0434(8) 0.0408(8) 0.0490(10) -0.0032(7) 0.0079(8) 0.0029(7)
O9 0.0530(10) 0.0620(10) 0.0395(10) 0.0060(9) -0.0050(9) -0.0087(8)
O10 0.0430(9) 0.0517(9) 0.0376(9) -0.0053(8) -0.0030(7) -0.0051(7)
O11 0.0332(7) 0.0336(7) 0.0462(9) 0.0005(6) -0.0023(7) -0.0068(7)
O12 0.0566(12) 0.0907(15) 0.1121(18) -0.0310(12) 0.0178(12) -0.0535(14)
O13 0.0627(13) 0.0481(10) 0.139(2) 0.0146(10) 0.0125(14) 0.0245(12)
O14 0.0667(11) 0.0432(9) 0.0556(11) 0.0024(8) 0.0027(10) -0.0081(8)
O15 0.0507(10) 0.0970(15) 0.0637(13) 0.0153(12) 0.0120(10) -0.0033(11)
O16 0.1039(16) 0.0990(15) 0.0491(11) 0.0343(15) -0.0173(12) -0.0057(11)
O17 0.0702(13) 0.0932(14) 0.0558(12) -0.0139(13) 0.0200(10) -0.0090(10)
C1 0.0293(10) 0.0339(10) 0.0401(12) 0.0002(9) -0.0027(9) 0.0029(9)
C2 0.0263(10) 0.0335(10) 0.0427(12) -0.0002(9) 0.0012(10) -0.0043(9)
C3 0.0313(10) 0.0271(9) 0.0436(12) -0.0032(9) 0.0021(10) 0.0032(9)
C4 0.0341(10) 0.0348(10) 0.0395(12) -0.0015(9) 0.0018(10) -0.0013(9)
C5 0.0331(10) 0.0309(10) 0.0400(13) 0.0025(9) 0.0004(10) 0.0004(9)
C6 0.0532(14) 0.0334(11) 0.0507(14) 0.0066(10) -0.0044(12) -0.0049(10)
C7 0.0613(15) 0.0443(13) 0.0469(15) 0.0029(12) 0.0069(13) -0.0062(11)
C8 0.087(2) 0.0494(14) 0.0475(15) 0.0023(15) 0.0097(17) -0.0070(12)
C9 0.113(3) 0.107(3) 0.064(2) -0.006(3) 0.017(2) -0.006(2)
C10 0.172(5) 0.166(5) 0.053(3) -0.009(4) 0.024(3) 0.016(3)
C11 0.182(5) 0.147(4) 0.057(3) 0.005(4) -0.011(3) 0.000(3)
C12 0.133(4) 0.113(3) 0.071(3) 0.008(3) -0.031(3) -0.009(2)
C13 0.099(3) 0.090(2) 0.055(2) -0.004(2) -0.0155(18) -0.0001(17)
C14 0.0335(10) 0.0283(9) 0.0324(11) -0.0015(9) 0.0014(10) 0.0007(9)
C15 0.0317(10) 0.0347(10) 0.0337(11) 0.0000(9) -0.0017(9) 0.0038(9)
C16 0.0309(10) 0.0426(11) 0.0401(13) -0.0047(9) -0.0023(10) 0.0011(10)
C17 0.0351(11) 0.0399(11) 0.0422(13) -0.0064(10) -0.0005(10) -0.0037(10)
C18 0.0417(13) 0.0657(15) 0.0454(14) 0.0054(12) -0.0051(12) -0.0104(12)
C19 0.0345(11) 0.0369(11) 0.0385(12) 0.0026(10) -0.0001(10) 0.0046(9)
C20 0.0546(15) 0.0436(12) 0.0423(13) -0.0086(12) 0.0026(12) -0.0088(10)
C21 0.0783(18) 0.0436(13) 0.0520(16) 0.0016(13) 0.0075(15) -0.0094(12)
C22 0.0619(16) 0.0325(12) 0.0516(15) 0.0000(11) -0.0031(14) 0.0048(10)
C23 0.090(2) 0.0320(12) 0.089(2) -0.0106(14) 0.0151(19) 0.0066(13)
C24 0.0321(11) 0.0362(11) 0.0523(15) 0.0044(10) 0.0084(12) -0.0007(11)
C25 0.0529(14) 0.0431(12) 0.0717(17) 0.0081(12) 0.0089(14) 0.0133(12)
C26 0.0443(14) 0.0585(15) 0.0499(15) -0.0088(14) 0.0085(13) -0.0049(12)
C27 0.104(3) 0.092(2) 0.061(2) -0.011(2) 0.0239(19) 0.0173(17)
C28 0.0531(14) 0.0553(14) 0.0390(14) -0.0040(13) -0.0067(13) -0.0040(11)
C29 0.0673(17) 0.0643(16) 0.0492(15) -0.0045(15) -0.0032(13) -0.0125(13)
C30 0.0457(14) 0.0653(16) 0.0419(14) 0.0026(14) -0.0047(12) -0.0006(13)
C31 0.080(2) 0.088(2) 0.065(2) -0.0055(18) -0.0028(18) -0.0296(18)

loop_
_atom_site_type_symbol
_atom_site_label
_atom_site_fract_x
_atom_site_fract_y
_atom_site_fract_z
_atom_site_U_iso_or_equiv
_atom_site_thermal_displace_type
_atom_site_calc_flag
_atom_site_refinement_flags
_atom_site_occupancy
O O1 0.73111(16) 0.17519(7) 0.30944(6) 0.0333(4) Uani . . 1.000
O O2 0.86704(18) 0.30014(7) 0.32503(7) 0.0406(5) Uani . . 1.000
O O3 1.00795(18) 0.32682(7) 0.20241(7) 0.0401(5) Uani . . 1.000
O O4 0.9344(2) 0.20942(7) 0.12304(7) 0.0443(5) Uani . . 1.000
O O5 0.96831(16) 0.12242(7) 0.27017(6) 0.0353(5) Uani . . 1.000
O O6 0.9303(2) 0.08528(8) 0.10929(7) 0.0504(5) Uani . . 1.000
O O7 0.42743(17) 0.19824(7) 0.30318(6) 0.0382(5) Uani . . 1.000
O O8 0.36078(19) 0.02962(8) 0.38025(7) 0.0444(5) Uani . . 1.000
O O9 0.5580(2) 0.01360(9) 0.18192(7) 0.0515(6) Uani . . 1.000
O O10 0.74965(19) 0.16117(8) 0.43694(7) 0.0441(5) Uani . . 1.000
O O11 0.64870(17) 0.05572(7) 0.30428(7) 0.0377(4) Uani . . 1.000
O O12 1.0842(3) 0.37072(12) 0.33670(11) 0.0865(9) Uani . . 1.000
O O13 0.7900(3) 0.39817(10) 0.21369(12) 0.0833(9) Uani . . 1.000
O O14 0.4859(2) 0.28084(8) 0.37415(8) 0.0552(6) Uani . . 1.000
O O15 0.1459(2) 0.09224(12) 0.41209(9) 0.0705(7) Uani . . 1.000
O O16 0.4388(3) 0.06265(12) 0.10214(9) 0.0840(8) Uani . . 1.000
O O17 0.5304(3) 0.13599(12) 0.49345(9) 0.0731(8) Uani . . 1.000
C C1 0.9033(2) 0.17528(10) 0.30896(10) 0.0344(6) Uani . . 1.000
C C2 0.9547(2) 0.25001(10) 0.28831(9) 0.0342(6) Uani . . 1.000
C C3 0.9194(3) 0.26387(10) 0.22161(10) 0.0340(6) Uani . . 1.000
C C4 0.9826(3) 0.20166(10) 0.18466(9) 0.0361(6) Uani . . 1.000
C C5 0.9142(3) 0.13166(10) 0.20908(9) 0.0347(6) Uani . . 1.000
C C6 0.9739(3) 0.07081(11) 0.17039(11) 0.0458(8) Uani . . 1.000
C C7 0.9946(3) 0.15103(12) 0.08835(11) 0.0508(8) Uani . . 1.000
C C8 0.9397(4) 0.16212(14) 0.02379(12) 0.0613(10) Uani . . 1.000
C C9 1.0530(5) 0.1828(2) -0.01927(16) 0.0947(16) Uani . . 1.000
C C10 1.0007(8) 0.1938(3) -0.07948(19) 0.130(3) Uani . . 1.000
C C11 0.8399(9) 0.1862(3) -0.0937(2) 0.129(2) Uani . . 1.000
C C12 0.7291(7) 0.1660(2) -0.05162(19) 0.1057(19) Uani . . 1.000
C C13 0.7789(5) 0.15374(19) 0.00733(14) 0.0813(14) Uani . . 1.000
C C14 0.6485(3) 0.11941(10) 0.33997(9) 0.0314(6) Uani . . 1.000
C C15 0.4675(2) 0.14265(10) 0.34567(9) 0.0334(6) Uani . . 1.000
C C16 0.3740(3) 0.07573(11) 0.32814(10) 0.0379(7) Uani . . 1.000
C C17 0.4873(3) 0.03726(12) 0.28463(10) 0.0391(7) Uani . . 1.000
C C18 0.4578(3) 0.05827(14) 0.21980(11) 0.0509(8) Uani . . 1.000
C C19 0.7226(3) 0.09899(11) 0.40039(10) 0.0366(7) Uani . . 1.000
C C20 0.9452(3) 0.35802(12) 0.34689(11) 0.0468(8) Uani . . 1.000
C C21 0.8321(4) 0.40377(13) 0.38178(12) 0.0580(9) Uani . . 1.000
C C22 0.9294(3) 0.39056(11) 0.20049(11) 0.0487(8) Uani . . 1.000
C C23 1.0434(4) 0.44780(12) 0.18165(15) 0.0703(10) Uani . . 1.000
C C24 0.4529(3) 0.26677(11) 0.32286(11) 0.0402(7) Uani . . 1.000
C C25 0.4346(3) 0.31905(13) 0.27285(12) 0.0559(8) Uani . . 1.000
C C26 0.2401(3) 0.04389(14) 0.41925(11) 0.0509(8) Uani . . 1.000
C C27 0.2438(5) -0.00724(19) 0.47071(14) 0.0857(14) Uani . . 1.000
C C28 0.5332(3) 0.02021(14) 0.12248(11) 0.0491(8) Uani . . 1.000
C C29 0.6319(4) -0.03097(15) 0.08675(12) 0.0603(9) Uani . . 1.000
C C30 0.6439(3) 0.17443(15) 0.48229(12) 0.0510(8) Uani . . 1.000
C C31 0.6844(4) 0.24131(19) 0.51508(14) 0.0777(12) Uani . . 1.000
H H1 0.94339 0.16705 0.35016 0.0413 Uiso . . 1.000
H H2 1.07174 0.25597 0.29557 0.0410 Uiso . . 1.000
H H3 0.80215 0.27032 0.21503 0.0408 Uiso . . 1.000
H H4 1.10184 0.20050 0.18705 0.0434 Uiso . . 1.000
H H5 0.79477 0.13321 0.20806 0.0416 Uiso . . 1.000
H H6A 1.09139 0.06637 0.17394 0.0549 Uiso . . 1.000
H H6B 0.92478 0.02612 0.18353 0.0549 Uiso . . 1.000
H H7 1.11397 0.14992 0.09022 0.0610 Uiso . . 1.000
H H9 1.16182 0.18930 -0.00874 0.1136 Uiso . . 1.000
H H10 1.07559 0.20612 -0.10930 0.1562 Uiso . . 1.000
H H11 0.80557 0.19516 -0.13305 0.1542 Uiso . . 1.000
H H12 0.62016 0.16029 -0.06227 0.1268 Uiso . . 1.000
H H13 0.70281 0.13969 0.03619 0.0977 Uiso . . 1.000
H H15 0.44170 0.15735 0.38716 0.0400 Uiso . . 1.000
H H16 0.26775 0.08664 0.31002 0.0454 Uiso . . 1.000
H H17 0.47181 -0.01463 0.28886 0.0469 Uiso . . 1.000
H H18A 0.34372 0.05174 0.20961 0.0611 Uiso . . 1.000
H H18B 0.48561 0.10834 0.21379 0.0611 Uiso . . 1.000
H H19A 0.65003 0.06634 0.42141 0.0439 Uiso . . 1.000
H H19B 0.82535 0.07445 0.39372 0.0439 Uiso . . 1.000
H H21A 0.89344 0.43589 0.40696 0.0869 Uiso . . 1.000
H H21B 0.76373 0.37413 0.40665 0.0869 Uiso . . 1.000
H H21C 0.76555 0.43100 0.35440 0.0869 Uiso . . 1.000
H H23A 1.07607 0.43993 0.14047 0.1054 Uiso . . 1.000
H H23B 1.13776 0.44709 0.20733 0.1054 Uiso . . 1.000
H H23C 0.99033 0.49354 0.18490 0.1054 Uiso . . 1.000
H H25A 0.32536 0.33750 0.27267 0.0838 Uiso . . 1.000
H H25B 0.45654 0.29572 0.23499 0.0838 Uiso . . 1.000
H H25C 0.51018 0.35782 0.27848 0.0838 Uiso . . 1.000
H H27A 0.35180 -0.00885 0.48739 0.1286 Uiso . . 1.000
H H27B 0.21358 -0.05416 0.45674 0.1286 Uiso . . 1.000
H H27C 0.16841 0.00820 0.50128 0.1286 Uiso . . 1.000
H H29A 0.65424 -0.01087 0.04762 0.0904 Uiso . . 1.000
H H29B 0.57280 -0.07507 0.08206 0.0904 Uiso . . 1.000
H H29C 0.73279 -0.04019 0.10737 0.0904 Uiso . . 1.000
H H31A 0.58619 0.26275 0.53026 0.1167 Uiso . . 1.000
H H31B 0.73752 0.27412 0.48800 0.1167 Uiso . . 1.000
H H31C 0.75590 0.23046 0.54824 0.1167 Uiso . . 1.000

loop_
_atom_type_symbol
_atom_type_description
_atom_type_scat_dispersion_real
_atom_type_scat_dispersion_imag
_atom_type_scat_source
C C 0.0033 0.0016 'International Tables Vol C Tables 4.2.6.8 and 6.1.1.4'
H H 0.0000 0.0000 'International Tables Vol C Tables 4.2.6.8 and 6.1.1.4'
O O 0.0106 0.0060 'International Tables Vol C Tables 4.2.6.8 and 6.1.1.4'

loop_
_geom_angle_atom_site_label_1
_geom_angle_atom_site_label_2
_geom_angle_atom_site_label_3
_geom_angle_site_symmetry_1
_geom_angle_site_symmetry_2
_geom_angle_site_symmetry_3
_geom_angle
_geom_angle_publ_flag
C1 O1 C14 . . . 118.95(15) no
C2 O2 C20 . . . 119.21(16) no
C3 O3 C22 . . . 118.93(17) no
C4 O4 C7 . . . 109.97(16) no
C1 O5 C5 . . . 111.83(15) no
C6 O6 C7 . . . 112.44(17) no
C15 O7 C24 . . . 115.57(16) no
C16 O8 C26 . . . 116.84(18) no
C18 O9 C28 . . . 115.60(19) no
C19 O10 C30 . . . 117.95(18) no
C14 O11 C17 . . . 111.48(16) no
O1 C1 O5 . . . 112.44(15) no
O1 C1 C2 . . . 106.24(14) no
O5 C1 C2 . . . 110.59(16) no
O2 C2 C1 . . . 106.73(15) no
O2 C2 C3 . . . 110.01(15) no
C1 C2 C3 . . . 113.06(16) no
O3 C3 C2 . . . 109.05(17) no
O3 C3 C4 . . . 107.01(18) no
C2 C3 C4 . . . 109.12(16) no
O4 C4 C3 . . . 110.09(17) no
O4 C4 C5 . . . 108.91(16) no
C3 C4 C5 . . . 109.92(18) no
O5 C5 C4 . . . 108.90(16) no
O5 C5 C6 . . . 110.17(17) no
C4 C5 C6 . . . 109.02(18) no
O6 C6 C5 . . . 108.36(17) no
O4 C7 O6 . . . 111.01(18) no
O4 C7 C8 . . . 107.54(19) no
O6 C7 C8 . . . 108.5(2) no
C7 C8 C9 . . . 119.2(3) no
C7 C8 C13 . . . 121.3(3) no
C9 C8 C13 . . . 119.5(3) no
C8 C9 C10 . . . 118.9(4) no
C9 C10 C11 . . . 119.7(5) no
C10 C11 C12 . . . 121.3(5) no
C11 C12 C13 . . . 119.6(5) no
C8 C13 C12 . . . 120.8(4) no
O1 C14 O11 . . . 110.38(16) no
O1 C14 C15 . . . 106.99(15) no
O1 C14 C19 . . . 114.41(18) no
O11 C14 C15 . . . 106.18(17) no
O11 C14 C19 . . . 106.13(16) no
C15 C14 C19 . . . 112.47(18) no
O7 C15 C14 . . . 111.55(15) no
O7 C15 C16 . . . 108.13(15) no
C14 C15 C16 . . . 103.51(16) no
O8 C16 C15 . . . 108.96(17) no
O8 C16 C17 . . . 105.70(17) no
C15 C16 C17 . . . 103.96(18) no
O11 C17 C16 . . . 105.06(17) no
O11 C17 C18 . . . 111.96(19) no
C16 C17 C18 . . . 112.5(2) no
O9 C18 C17 . . . 108.15(19) no
O10 C19 C14 . . . 110.87(16) no
O2 C20 O12 . . . 123.4(2) no
O2 C20 C21 . . . 110.6(2) no
O12 C20 C21 . . . 126.0(2) no
O3 C22 O13 . . . 123.8(2) no
O3 C22 C23 . . . 110.0(2) no
O13 C22 C23 . . . 126.3(2) no
O7 C24 O14 . . . 122.8(2) no
O7 C24 C25 . . . 111.3(2) no
O14 C24 C25 . . . 125.9(2) no
O8 C26 O15 . . . 122.8(2) no
O8 C26 C27 . . . 110.5(2) no
O15 C26 C27 . . . 126.7(3) no
O9 C28 O16 . . . 122.0(2) no
O9 C28 C29 . . . 112.5(2) no
O16 C28 C29 . . . 125.5(2) no
O10 C30 O17 . . . 122.8(2) no
O10 C30 C31 . . . 112.0(2) no
O17 C30 C31 . . . 125.2(3) no
O1 C1 H1 . . . 109.00 no
O5 C1 H1 . . . 109.00 no
C2 C1 H1 . . . 109.00 no
O2 C2 H2 . . . 109.00 no
C1 C2 H2 . . . 109.00 no
C3 C2 H2 . . . 109.00 no
O3 C3 H3 . . . 111.00 no
C2 C3 H3 . . . 111.00 no
C4 C3 H3 . . . 111.00 no
O4 C4 H4 . . . 109.00 no
C3 C4 H4 . . . 109.00 no
C5 C4 H4 . . . 109.00 no
O5 C5 H5 . . . 110.00 no
C4 C5 H5 . . . 110.00 no
C6 C5 H5 . . . 110.00 no
O6 C6 H6A . . . 110.00 no
O6 C6 H6B . . . 110.00 no
C5 C6 H6A . . . 110.00 no
C5 C6 H6B . . . 110.00 no
H6A C6 H6B . . . 108.00 no
O4 C7 H7 . . . 110.00 no
O6 C7 H7 . . . 110.00 no
C8 C7 H7 . . . 110.00 no
C8 C9 H9 . . . 121.00 no
C10 C9 H9 . . . 121.00 no
C9 C10 H10 . . . 120.00 no
C11 C10 H10 . . . 120.00 no
C10 C11 H11 . . . 119.00 no
C12 C11 H11 . . . 119.00 no
C11 C12 H12 . . . 120.00 no
C13 C12 H12 . . . 120.00 no
C8 C13 H13 . . . 120.00 no
C12 C13 H13 . . . 120.00 no
O7 C15 H15 . . . 111.00 no
C14 C15 H15 . . . 111.00 no
C16 C15 H15 . . . 111.00 no
O8 C16 H16 . . . 113.00 no
C15 C16 H16 . . . 113.00 no
C17 C16 H16 . . . 113.00 no
O11 C17 H17 . . . 109.00 no
C16 C17 H17 . . . 109.00 no
C18 C17 H17 . . . 109.00 no
O9 C18 H18A . . . 110.00 no
O9 C18 H18B . . . 110.00 no
C17 C18 H18A . . . 110.00 no
C17 C18 H18B . . . 110.00 no
H18A C18 H18B . . . 108.00 no
O10 C19 H19A . . . 109.00 no
O10 C19 H19B . . . 109.00 no
C14 C19 H19A . . . 109.00 no
C14 C19 H19B . . . 109.00 no
H19A C19 H19B . . . 108.00 no
C20 C21 H21A . . . 109.00 no
C20 C21 H21B . . . 109.00 no
C20 C21 H21C . . . 109.00 no
H21A C21 H21B . . . 109.00 no
H21A C21 H21C . . . 109.00 no
H21B C21 H21C . . . 109.00 no
C22 C23 H23A . . . 109.00 no
C22 C23 H23B . . . 109.00 no
C22 C23 H23C . . . 109.00 no
H23A C23 H23B . . . 109.00 no
H23A C23 H23C . . . 109.00 no
H23B C23 H23C . . . 109.00 no
C24 C25 H25A . . . 109.00 no
C24 C25 H25B . . . 109.00 no
C24 C25 H25C . . . 109.00 no
H25A C25 H25B . . . 109.00 no
H25A C25 H25C . . . 109.00 no
H25B C25 H25C . . . 109.00 no
C26 C27 H27A . . . 109.00 no
C26 C27 H27B . . . 109.00 no
C26 C27 H27C . . . 109.00 no
H27A C27 H27B . . . 109.00 no
H27A C27 H27C . . . 109.00 no
H27B C27 H27C . . . 109.00 no
C28 C29 H29A . . . 109.00 no
C28 C29 H29B . . . 109.00 no
C28 C29 H29C . . . 109.00 no
H29A C29 H29B . . . 109.00 no
H29A C29 H29C . . . 109.00 no
H29B C29 H29C . . . 109.00 no
C30 C31 H31A . . . 109.00 no
C30 C31 H31B . . . 109.00 no
C30 C31 H31C . . . 109.00 no
H31A C31 H31B . . . 109.00 no
H31A C31 H31C . . . 109.00 no
H31B C31 H31C . . . 109.00 no

loop_
_geom_bond_atom_site_label_1
_geom_bond_atom_site_label_2
_geom_bond_site_symmetry_1
_geom_bond_site_symmetry_2
_geom_bond_distance
_geom_bond_publ_flag
O1 C1 . . 1.412(2) no
O1 C14 . . 1.413(2) no
O2 C2 . . 1.431(2) no
O2 C20 . . 1.345(3) no
O3 C3 . . 1.444(2) no
O3 C22 . . 1.352(3) no
O4 C4 . . 1.425(3) no
O4 C7 . . 1.420(3) no
O5 C1 . . 1.411(2) no
O5 C5 . . 1.432(2) no
O6 C6 . . 1.423(3) no
O6 C7 . . 1.412(3) no
O7 C15 . . 1.437(2) no
O7 C24 . . 1.366(2) no
O8 C16 . . 1.441(3) no
O8 C26 . . 1.339(3) no
O9 C18 . . 1.439(3) no
O9 C28 . . 1.335(3) no
O10 C19 . . 1.430(3) no
O10 C30 . . 1.348(3) no
O11 C14 . . 1.425(2) no
O11 C17 . . 1.435(3) no
O12 C20 . . 1.186(3) no
O13 C22 . . 1.189(3) no
O14 C24 . . 1.195(3) no
O15 C26 . . 1.198(3) no
O16 C28 . . 1.195(3) no
O17 C30 . . 1.200(4) no
C1 C2 . . 1.525(3) no
C2 C3 . . 1.524(3) no
C3 C4 . . 1.510(3) no
C4 C5 . . 1.520(3) no
C5 C6 . . 1.503(3) no
C7 C8 . . 1.510(4) no
C8 C9 . . 1.385(5) no
C8 C13 . . 1.377(5) no
C9 C10 . . 1.413(6) no
C10 C11 . . 1.363(10) no
C11 C12 . . 1.354(8) no
C12 C13 . . 1.384(5) no
C14 C15 . . 1.552(3) no
C14 C19 . . 1.516(3) no
C15 C16 . . 1.515(3) no
C16 C17 . . 1.517(3) no
C17 C18 . . 1.505(3) no
C20 C21 . . 1.477(4) no
C22 C23 . . 1.479(4) no
C24 C25 . . 1.481(3) no
C26 C27 . . 1.484(4) no
C28 C29 . . 1.480(4) no
C30 C31 . . 1.480(4) no
C1 H1 . . 0.9800 no
C2 H2 . . 0.9800 no
C3 H3 . . 0.9800 no
C4 H4 . . 0.9800 no
C5 H5 . . 0.9800 no
C6 H6A . . 0.9700 no
C6 H6B . . 0.9700 no
C7 H7 . . 0.9800 no
C9 H9 . . 0.9300 no
C10 H10 . . 0.9300 no
C11 H11 . . 0.9300 no
C12 H12 . . 0.9300 no
C13 H13 . . 0.9300 no
C15 H15 . . 0.9800 no
C16 H16 . . 0.9800 no
C17 H17 . . 0.9800 no
C18 H18A . . 0.9700 no
C18 H18B . . 0.9700 no
C19 H19A . . 0.9700 no
C19 H19B . . 0.9700 no
C21 H21A . . 0.9600 no
C21 H21B . . 0.9600 no
C21 H21C . . 0.9600 no
C23 H23A . . 0.9600 no
C23 H23B . . 0.9600 no
C23 H23C . . 0.9600 no
C25 H25A . . 0.9600 no
C25 H25B . . 0.9600 no
C25 H25C . . 0.9600 no
C27 H27A . . 0.9600 no
C27 H27B . . 0.9600 no
C27 H27C . . 0.9600 no
C29 H29A . . 0.9600 no
C29 H29B . . 0.9600 no
C29 H29C . . 0.9600 no
C31 H31A . . 0.9600 no
C31 H31B . . 0.9600 no
C31 H31C . . 0.9600 no

loop_
_geom_contact_atom_site_label_1
_geom_contact_atom_site_label_2
_geom_contact_distance
_geom_contact_site_symmetry_1
_geom_contact_site_symmetry_2
_geom_contact_publ_flag
O1 O2 2.6052(19) . . no
O1 O7 2.5313(19) . . no
O1 O10 2.834(2) . . no
O1 O14 3.157(2) . . no
O1 C24 2.865(3) . . no
O2 O3 2.988(2) . . no
O2 O13 3.129(3) . . no
O2 O1 2.6052(19) . . no
O2 C22 3.268(3) . . no
O3 O4 2.869(2) . . no
O3 O12 3.141(3) . . no
O3 O2 2.988(2) . . no
O3 C20 3.286(3) . . no
O4 O3 2.869(2) . . no
O5 O11 2.9977(19) . . no
O6 C29 3.307(3) . . no
O7 C18 3.204(3) . . no
O7 O11 3.2176(19) . . no
O7 O1 2.5313(19) . . no
O8 O11 2.938(2) . . no
O8 C19 3.268(3) . . no
O9 O11 2.912(2) . . no
O10 C1 3.108(3) . . no
O10 O1 2.834(2) . . no
O11 O8 2.938(2) . . no
O11 C23 3.244(3) . 4_745 no
O11 C5 3.343(3) . . no
O11 O7 3.2176(19) . . no
O11 O5 2.9977(19) . . no
O11 O9 2.912(2) . . no
O12 C25 3.343(3) . 1_655 no
O12 C22 3.288(3) . . no
O12 O3 3.141(3) . . no
O12 C29 3.412(4) . 4_755 no
O13 O2 3.129(3) . . no
O13 C20 3.293(4) . . no
O14 C30 3.365(3) . . no
O14 O1 3.157(2) . . no
O14 C14 3.377(3) . . no
O15 C15 3.162(2) . . no
O15 C1 3.399(3) . 1_455 no
O17 C26 3.362(3) . . no
O17 C21 3.286(4) . 3_456 no
O17 C15 3.309(3) . . no
O1 H5 2.4300 . . no
O1 H3 2.8000 . . no
O3 H11 2.9100 . 3_555 no
O5 H16 2.6900 . 1_655 no
O5 H23C 2.6200 . 4_745 no
O6 H13 2.6700 . . no
O6 H29C 2.8500 . . no
O7 H18B 2.6300 . . no
O8 H19A 2.6300 . . no
O10 H15 2.7600 . . no
O10 H1 2.4900 . . no
O11 H23B 2.6900 . 4_745 no
O11 H5 2.8400 . . no
O12 H25A 2.5100 . 1_655 no
O12 H2 2.3300 . . no
O12 H29C 2.5600 . 4_755 no
O13 H25C 2.8100 . . no
O13 H17 2.6900 . 4_655 no
O13 H3 2.3900 . . no
O14 H29B 2.9000 . 4_655 no
O14 H15 2.3500 . . no
O14 H31C 2.5600 . 3_456 no
O15 H16 2.4700 . . no
O15 H19B 2.6800 . 1_455 no
O15 H15 2.7700 . . no
O15 H1 2.5600 . 1_455 no
O16 H27C 2.7400 . 2_554 no
O16 H18B 2.6400 . . no
O16 H18A 2.5100 . . no
O17 H15 2.4900 . . no
O17 H19A 2.2800 . . no
O17 H21A 2.8100 . 3_456 no
C1 O10 3.108(3) . . no
C1 O15 3.399(3) . 1_655 no
C5 O11 3.343(3) . . no
C9 C12 3.533(6) . 3_555 no
C9 C13 3.576(5) . 3_555 no
C12 C9 3.533(6) . 3_455 no
C13 C9 3.576(5) . 3_455 no
C14 O14 3.377(3) . . no
C15 C30 3.400(3) . . no
C15 O17 3.309(3) . . no
C15 O15 3.162(2) . . no
C18 O7 3.204(3) . . no
C19 O8 3.268(3) . . no
C20 C22 3.294(3) . . no
C20 O13 3.293(4) . . no
C20 O3 3.286(3) . . no
C21 O17 3.286(4) . 3_556 no
C22 C20 3.294(3) . . no
C22 O2 3.268(3) . . no
C22 O12 3.288(3) . . no
C23 O11 3.244(3) . 4_755 no
C24 O1 2.865(3) . . no
C25 O12 3.343(3) . 1_455 no
C26 O17 3.362(3) . . no
C29 O6 3.307(3) . . no
C29 O12 3.412(4) . 4_745 no
C30 O14 3.365(3) . . no
C30 C15 3.400(3) . . no
C1 H19B 2.7300 . . no
C2 H5 3.1000 . . no
C12 H9 3.0600 . 3_455 no
C12 H23A 3.0500 . 3_455 no
C13 H9 3.0800 . 3_455 no
C14 H18B 3.1000 . . no
C15 H18B 2.9900 . . no
C16 H19A 3.0700 . . no
C19 H1 2.4700 . . no
C23 H19B 3.0800 . 4_755 no
C26 H15 2.7800 . . no
C28 H21C 3.0100 . 4_645 no
C30 H15 2.7000 . . no
H1 O10 2.4900 . . no
H1 O15 2.5600 . 1_655 no
H1 C19 2.4700 . . no
H1 H19B 2.2000 . . no
H2 O12 2.3300 . . no
H3 O1 2.8000 . . no
H3 O13 2.3900 . . no
H3 H5 2.5600 . . no
H4 H6A 2.5200 . . no
H4 H7 2.3400 . . no
H5 O1 2.4300 . . no
H5 O11 2.8400 . . no
H5 C2 3.1000 . . no
H5 H3 2.5600 . . no
H5 H18B 2.5800 . . no
H6A H4 2.5200 . . no
H6A H7 2.4300 . . no
H6A H18A 2.2300 . 1_655 no
H7 H4 2.3400 . . no
H7 H6A 2.4300 . . no
H7 H9 2.3400 . . no
H9 H7 2.3400 . . no
H9 C12 3.0600 . 3_555 no
H9 C13 3.0800 . 3_555 no
H11 O3 2.9100 . 3_455 no
H11 H25B 2.5800 . 3_555 no
H12 H23A 2.5700 . 3_455 no
H13 O6 2.6700 . . no
H15 O10 2.7600 . . no
H15 O14 2.3500 . . no
H15 O15 2.7700 . . no
H15 O17 2.4900 . . no
H15 C26 2.7800 . . no
H15 C30 2.7000 . . no
H15 H19A 2.5200 . . no
H16 O5 2.6900 . 1_455 no
H16 O15 2.4700 . . no
H16 H18A 2.3900 . . no
H17 O13 2.6900 . 4_645 no
H18A O16 2.5100 . . no
H18A H6A 2.2300 . 1_455 no
H18A H16 2.3900 . . no
H18B O7 2.6300 . . no
H18B O16 2.6400 . . no
H18B C14 3.1000 . . no
H18B C15 2.9900 . . no
H18B H5 2.5800 . . no
H19A O8 2.6300 . . no
H19A O17 2.2800 . . no
H19A C16 3.0700 . . no
H19A H15 2.5200 . . no
H19B O15 2.6800 . 1_655 no
H19B C1 2.7300 . . no
H19B H1 2.2000 . . no
H19B C23 3.0800 . 4_745 no
H21A O17 2.8100 . 3_556 no
H21B H31B 2.6000 . . no
H21C C28 3.0100 . 4_655 no
H23A C12 3.0500 . 3_555 no
H23A H12 2.5700 . 3_555 no
H23B O11 2.6900 . 4_755 no
H23C O5 2.6200 . 4_755 no
H25A O12 2.5100 . 1_455 no
H25B H11 2.5800 . 3_455 no
H25C O13 2.8100 . . no
H27C O16 2.7400 . 2_555 no
H29B O14 2.9000 . 4_645 no
H29C O6 2.8500 . . no
H29C O12 2.5600 . 4_745 no
H31B H21B 2.6000 . . no
H31C O14 2.5600 . 3_556 no

loop_
_geom_hbond_atom_site_label_D
_geom_hbond_atom_site_label_H
_geom_hbond_atom_site_label_A
_geom_hbond_site_symmetry_A
_geom_hbond_distance_DH
_geom_hbond_distance_HA
_geom_hbond_distance_DA
_geom_hbond_angle_DHA
_geom_hbond_publ_flag
C1 H1 O10 . 0.98 2.49 3.108(3) 121 yes
C1 H1 O15 1_655 0.98 2.56 3.399(3) 143 yes
C2 H2 O12 . 0.98 2.33 2.708(3) 102 ?
C3 H3 O13 . 0.98 2.39 2.725(3) 100 ?
C5 H5 O1 . 0.98 2.43 2.799(3) 102 ?
C15 H15 O17 . 0.98 2.49 3.309(3) 141 yes
C19 H19A O17 . 0.97 2.28 2.682(3) 104 ?
C25 H25A O12 1_455 0.96 2.51 3.343(3) 145 yes
C29 H29C O12 4_745 0.96 2.56 3.412(4) 148 yes
C31 H31C O14 3_556 0.96 2.56 3.504(4) 168 yes

loop_
_geom_torsion_atom_site_label_1
_geom_torsion_atom_site_label_2
_geom_torsion_atom_site_label_3
_geom_torsion_atom_site_label_4
_geom_torsion_site_symmetry_1
_geom_torsion_site_symmetry_2
_geom_torsion_site_symmetry_3
_geom_torsion_site_symmetry_4
_geom_torsion
_geom_torsion_publ_flag
C14 O1 C1 O5 . . . . 73.7(2) no
C14 O1 C1 C2 . . . . -165.23(16) no
C1 O1 C14 O11 . . . . -77.8(2) no
C1 O1 C14 C15 . . . . 167.07(16) no
C1 O1 C14 C19 . . . . 41.8(2) no
C20 O2 C2 C1 . . . . 137.53(18) no
C20 O2 C2 C3 . . . . -99.5(2) no
C2 O2 C20 O12 . . . . 1.1(3) no
C2 O2 C20 C21 . . . . 178.19(18) no
C22 O3 C3 C2 . . . . -97.8(2) no
C22 O3 C3 C4 . . . . 144.32(19) no
C3 O3 C22 O13 . . . . -0.1(4) no
C3 O3 C22 C23 . . . . 178.2(2) no
C7 O4 C4 C3 . . . . 179.74(18) no
C7 O4 C4 C5 . . . . -59.7(2) no
C4 O4 C7 O6 . . . . 61.4(2) no
C4 O4 C7 C8 . . . . 179.9(2) no
C5 O5 C1 O1 . . . . 58.8(2) no
C5 O5 C1 C2 . . . . -59.80(19) no
C1 O5 C5 C4 . . . . 65.5(2) no
C1 O5 C5 C6 . . . . -175.03(16) no
C7 O6 C6 C5 . . . . 57.8(2) no
C6 O6 C7 O4 . . . . -61.1(2) no
C6 O6 C7 C8 . . . . -179.1(2) no
C24 O7 C15 C14 . . . . -88.8(2) no
C24 O7 C15 C16 . . . . 158.04(18) no
C15 O7 C24 O14 . . . . -9.4(3) no
C15 O7 C24 C25 . . . . 170.49(17) no
C26 O8 C16 C15 . . . . 83.2(2) no
C26 O8 C16 C17 . . . . -165.66(19) no
C16 O8 C26 O15 . . . . 0.2(3) no
C16 O8 C26 C27 . . . . -179.2(2) no
C28 O9 C18 C17 . . . . 173.1(2) no
C18 O9 C28 O16 . . . . 3.0(4) no
C18 O9 C28 C29 . . . . -175.9(2) no
C30 O10 C19 C14 . . . . 102.9(2) no
C19 O10 C30 O17 . . . . 0.9(4) no
C19 O10 C30 C31 . . . . -178.5(2) no
C17 O11 C14 O1 . . . . -113.43(19) no
C17 O11 C14 C15 . . . . 2.2(2) no
C17 O11 C14 C19 . . . . 122.06(19) no
C14 O11 C17 C16 . . . . -20.8(2) no
C14 O11 C17 C18 . . . . 101.6(2) no
O1 C1 C2 O2 . . . . 50.38(19) no
O1 C1 C2 C3 . . . . -70.7(2) no
O5 C1 C2 O2 . . . . 172.67(14) no
O5 C1 C2 C3 . . . . 51.6(2) no
O2 C2 C3 O3 . . . . 75.5(2) no
O2 C2 C3 C4 . . . . -167.97(17) no
C1 C2 C3 O3 . . . . -165.34(15) no
C1 C2 C3 C4 . . . . -48.8(2) no
O3 C3 C4 O4 . . . . -68.8(2) no
O3 C3 C4 C5 . . . . 171.19(17) no
C2 C3 C4 O4 . . . . 173.30(17) no
C2 C3 C4 C5 . . . . 53.3(2) no
O4 C4 C5 O5 . . . . 177.60(16) no
O4 C4 C5 C6 . . . . 57.4(2) no
C3 C4 C5 O5 . . . . -61.7(2) no
C3 C4 C5 C6 . . . . 178.05(19) no
O5 C5 C6 O6 . . . . -174.82(17) no
C4 C5 C6 O6 . . . . -55.4(2) no
O4 C7 C8 C9 . . . . 107.1(3) no
O4 C7 C8 C13 . . . . -71.4(3) no
O6 C7 C8 C9 . . . . -132.8(3) no
O6 C7 C8 C13 . . . . 48.8(3) no
C7 C8 C9 C10 . . . . -179.4(3) no
C13 C8 C9 C10 . . . . -0.9(5) no
C7 C8 C13 C12 . . . . 178.2(3) no
C9 C8 C13 C12 . . . . -0.3(5) no
C8 C9 C10 C11 . . . . 2.1(7) no
C9 C10 C11 C12 . . . . -2.1(8) no
C10 C11 C12 C13 . . . . 1.0(7) no
C11 C12 C13 C8 . . . . 0.3(6) no
O1 C14 C15 O7 . . . . 19.1(2) no
O1 C14 C15 C16 . . . . 135.10(16) no
O11 C14 C15 O7 . . . . -98.83(17) no
O11 C14 C15 C16 . . . . 17.2(2) no
C19 C14 C15 O7 . . . . 145.51(16) no
C19 C14 C15 C16 . . . . -98.46(19) no
O1 C14 C19 O10 . . . . 49.9(2) no
O11 C14 C19 O10 . . . . 171.83(17) no
C15 C14 C19 O10 . . . . -72.5(2) no
O7 C15 C16 O8 . . . . -158.16(16) no
O7 C15 C16 C17 . . . . 89.49(18) no
C14 C15 C16 O8 . . . . 83.41(19) no
C14 C15 C16 C17 . . . . -28.9(2) no
O8 C16 C17 O11 . . . . -83.85(19) no
O8 C16 C17 C18 . . . . 154.14(19) no
C15 C16 C17 O11 . . . . 30.8(2) no
C15 C16 C17 C18 . . . . -91.2(2) no
O11 C17 C18 O9 . . . . 68.1(2) no
C16 C17 C18 O9 . . . . -173.87(18) no

loop_
_cod_related_entry_id
_cod_related_entry_database
_cod_related_entry_code
1 ChemSpider 30656495
